data_4318709
loop_
_publ_author_name
'Marie-Line Lehaire'
'Rosario Scopelliti'
'Kay Severin'

_publ_contact_author_address
;
Institut de Chimie Mol\'eculaire et Biologique
Ecole Polytechnique F\'ederale de Lausanne
CH-1015 Lausanne
Switzerland
;
_publ_contact_author_email kay.severin@epfl.ch
_publ_contact_author_fax '+4121 693 9305'
_publ_contact_author_name 'Kay Severin'
_publ_contact_author_phone '+4121 693 9302'
_publ_section_title
;
 Stabilization of Molecular LiF and LiFHF inside Metallamacrocyclic Hosts
;
_journal_name_full 'Inorganic Chemistry'
_journal_page_first 5466
_journal_page_last 5474
_journal_paper_doi 10.1021/ic025749k
_journal_volume 41
_journal_year 2002
_chemical_formula_sum 'C51 H61 F2 Ir3 Li N3 O6'
_chemical_formula_weight 1433.57
_chemical_name_systematic
; 
 ? 
;
_space_group_IT_number 56
_symmetry_cell_setting orthorhombic
_symmetry_space_group_name_Hall '-P 2ab 2ac'
_symmetry_space_group_name_H-M 'P c c n'
_atom_sites_solution_hydrogens geom
_atom_sites_solution_primary direct
_atom_sites_solution_secondary difmap
_audit_creation_method SHELXL-97
_cell_angle_alpha 90.00
_cell_angle_beta 90.00
_cell_angle_gamma 90.00
_cell_formula_units_Z 8
_cell_length_a 36.438(2)
_cell_length_b 15.100(3)
_cell_length_c 17.742(4)
_cell_measurement_reflns_used 3521
_cell_measurement_temperature 143(2)
_cell_measurement_theta_max 21.98375
_cell_measurement_theta_min 1.47255
_cell_volume 9762(3)
_computing_cell_refinement 'Oxford Diffraction CrysAlis RED'
_computing_data_collection 'marresearch mar345'
_computing_data_reduction 'Oxford Diffraction CrysAlis RED'
_computing_molecular_graphics 'Bruker SHELXTL'
_computing_publication_material 'Bruker SHELXTL'
_computing_structure_refinement 'SHELXL-97 (Sheldrick, 1997)'
_computing_structure_solution 'SHELXS-97 (Sheldrick, 1990)'
_diffrn_ambient_temperature 143(2)
_diffrn_measured_fraction_theta_full 0.987
_diffrn_measured_fraction_theta_max 0.987
_diffrn_measurement_device_type 'marresearch mar345'
_diffrn_measurement_method '60 images with deltaphi = 3 deg. and exp. time = 180 sec.'
_diffrn_radiation_monochromator graphite
_diffrn_radiation_source 'fine-focus sealed tube'
_diffrn_radiation_type MoK\a
_diffrn_radiation_wavelength 0.71070
_diffrn_reflns_av_R_equivalents 0.0667
_diffrn_reflns_av_sigmaI/netI 0.0395
_diffrn_reflns_limit_h_max 42
_diffrn_reflns_limit_h_min -41
_diffrn_reflns_limit_k_max 17
_diffrn_reflns_limit_k_min -17
_diffrn_reflns_limit_l_max 21
_diffrn_reflns_limit_l_min -19
_diffrn_reflns_number 56251
_diffrn_reflns_theta_full 25.03
_diffrn_reflns_theta_max 25.03
_diffrn_reflns_theta_min 3.38
_exptl_absorpt_coefficient_mu 8.218
_exptl_absorpt_correction_T_max 0.6070
_exptl_absorpt_correction_T_min 0.1360
_exptl_absorpt_correction_type refdelf
_exptl_absorpt_process_details
; 
(See: Walker, N. & Stuart, D. (1983) Acta Cryst. A39, 158-166) 
;
_exptl_crystal_colour yellow
_exptl_crystal_density_diffrn 1.951
_exptl_crystal_density_method 'not measured'
_exptl_crystal_description prismatic
_exptl_crystal_F_000 5504
_exptl_crystal_size_max 0.18
_exptl_crystal_size_mid 0.15
_exptl_crystal_size_min 0.12
_refine_diff_density_max 1.844
_refine_diff_density_min -1.279
_refine_diff_density_rms 0.160
_refine_ls_extinction_method none
_refine_ls_goodness_of_fit_ref 1.113
_refine_ls_hydrogen_treatment mixed
_refine_ls_matrix_type full
_refine_ls_number_parameters 599
_refine_ls_number_reflns 8511
_refine_ls_number_restraints 2
_refine_ls_restrained_S_all 1.113
_refine_ls_R_factor_all 0.0589
_refine_ls_R_factor_gt 0.0425
_refine_ls_shift/su_max 0.001
_refine_ls_shift/su_mean 0.000
_refine_ls_structure_factor_coef Fsqd
_refine_ls_weighting_details 'calc w=1/[\s^2^(Fo^2^)+(0.0428P)^2^+37.3690P] where P=(Fo^2^+2Fc^2^)/3'
_refine_ls_weighting_scheme calc
_refine_ls_wR_factor_gt 0.0963
_refine_ls_wR_factor_ref 0.1055
_reflns_number_gt 6456
_reflns_number_total 8511
_reflns_threshold_expression >2sigma(I)
_cod_data_source_file ic025749k_s1_1.cif
_cod_data_source_block 3_LiFHF
_cod_depositor_comments
;
The following automatic conversions were performed:

'_symmetry_cell_setting' value 'Orthorhombic' changed to
'orthorhombic' according to the built-in table from CIF Core
dictionary named 'cif_core.dic' version 2.4.1 from 2010-06-29.

Automatic conversion script
Id: cif_fix_values 1646 2011-03-28 12:23:43Z adriana 
;
_cod_database_code 4318709

loop_
_symmetry_equiv_pos_as_xyz
'x, y, z'
'-x+1/2, -y+1/2, z'
'-x, y+1/2, -z+1/2'
'x+1/2, -y, -z+1/2'
'-x, -y, -z'
'x-1/2, y-1/2, -z'
'x, -y-1/2, z-1/2'
'-x-1/2, y, z-1/2'

loop_
_atom_site_label
_atom_site_type_symbol
_atom_site_fract_x
_atom_site_fract_y
_atom_site_fract_z
_atom_site_U_iso_or_equiv
_atom_site_adp_type
_atom_site_occupancy
_atom_site_symmetry_multiplicity
_atom_site_calc_flag
_atom_site_refinement_flags
_atom_site_disorder_assembly
_atom_site_disorder_group
Ir1 Ir 0.199036(9) -0.04511(2) 0.20712(2) 0.03949(10) Uani 1 1 d . . .
Ir2 Ir 0.049376(9) -0.00864(3) 0.21662(2) 0.04048(11) Uani 1 1 d . . .
Ir3 Ir 0.130006(10) 0.04513(3) 0.46819(2) 0.04608(11) Uani 1 1 d . . .
F1 F 0.13317(17) 0.1698(5) 0.2535(4) 0.0710(18) Uani 1 1 d D . .
H1 H 0.139(4) 0.243(3) 0.243(9) 0.107 Uiso 1 1 d D . .
O1 O 0.14039(15) -0.0288(4) 0.2042(3) 0.0395(13) Uani 1 1 d . . .
O2 O 0.18247(15) -0.1651(4) 0.1614(4) 0.0434(14) Uani 1 1 d . . .
O3 O 0.07992(15) 0.0129(4) 0.3174(3) 0.0422(14) Uani 1 1 d . . .
O4 O 0.02598(16) -0.1016(5) 0.2887(4) 0.0494(16) Uani 1 1 d . . .
O5 O 0.15884(15) 0.0120(4) 0.3663(3) 0.0414(14) Uani 1 1 d . . .
O6 O 0.16084(17) -0.0635(5) 0.5030(4) 0.0489(16) Uani 1 1 d . . .
N1 N 0.08765(18) -0.1131(5) 0.1956(4) 0.0415(17) Uani 1 1 d . . .
N2 N 0.09252(19) -0.0530(6) 0.4315(4) 0.0458(18) Uani 1 1 d . . .
N3 N 0.18873(18) -0.1070(5) 0.3138(4) 0.0419(17) Uani 1 1 d . . .
C1 C 0.1243(2) -0.1060(6) 0.1902(5) 0.0358(18) Uani 1 1 d . . .
C2 C 0.1463(2) -0.1777(6) 0.1660(5) 0.0364(19) Uani 1 1 d . . .
C3 C 0.1298(2) -0.2571(6) 0.1475(5) 0.042(2) Uani 1 1 d . . .
H3 H 0.1439 -0.3055 0.1292 0.050 Uiso 1 1 calc R . .
C4 C 0.0915(2) -0.2645(6) 0.1562(5) 0.044(2) Uani 1 1 d . . .
H4 H 0.0796 -0.3190 0.1456 0.053 Uiso 1 1 calc R . .
C5 C 0.0716(2) -0.1933(6) 0.1798(5) 0.040(2) Uani 1 1 d . . .
H5 H 0.0458 -0.1993 0.1856 0.048 Uiso 1 1 calc R . .
C6 C 0.0733(2) -0.0492(6) 0.3670(5) 0.041(2) Uani 1 1 d . . .
C7 C 0.0446(2) -0.1124(7) 0.3510(6) 0.049(2) Uani 1 1 d . . .
C8 C 0.0377(2) -0.1781(7) 0.4029(5) 0.050(2) Uani 1 1 d . . .
H8 H 0.0191 -0.2207 0.3937 0.061 Uiso 1 1 calc R . .
C9 C 0.0584(3) -0.1816(7) 0.4694(6) 0.055(3) Uani 1 1 d . . .
H9 H 0.0542 -0.2273 0.5052 0.066 Uiso 1 1 calc R . .
C10 C 0.0848(3) -0.1183(8) 0.4822(5) 0.053(3) Uani 1 1 d . . .
H10 H 0.0981 -0.1201 0.5282 0.064 Uiso 1 1 calc R . .
C11 C 0.1734(2) -0.0675(6) 0.3729(5) 0.039(2) Uani 1 1 d . . .
C12 C 0.1752(2) -0.1090(7) 0.4451(5) 0.044(2) Uani 1 1 d . . .
C13 C 0.1908(2) -0.1897(6) 0.4535(6) 0.043(2) Uani 1 1 d . . .
H13 H 0.1922 -0.2173 0.5015 0.051 Uiso 1 1 calc R . .
C14 C 0.2049(2) -0.2311(7) 0.3890(6) 0.050(2) Uani 1 1 d . . .
H14 H 0.2151 -0.2888 0.3924 0.060 Uiso 1 1 calc R . .
C15 C 0.2037(2) -0.1880(7) 0.3210(5) 0.046(2) Uani 1 1 d . . .
H15 H 0.2138 -0.2161 0.2777 0.055 Uiso 1 1 calc R . .
C16 C 0.2547(2) -0.0492(7) 0.1704(6) 0.054(3) Uani 1 1 d . . .
C17 C 0.2328(2) -0.0050(7) 0.1131(6) 0.053(3) Uani 1 1 d . . .
C18 C 0.2171(2) 0.0710(8) 0.1476(8) 0.065(3) Uani 1 1 d . . .
C19 C 0.2287(3) 0.0757(7) 0.2248(8) 0.063(3) Uani 1 1 d . . .
C20 C 0.2525(2) 0.0015(8) 0.2384(6) 0.057(3) Uani 1 1 d . . .
C21 C 0.2764(3) -0.1308(8) 0.1563(8) 0.074(4) Uani 1 1 d . . .
H21A H 0.2986 -0.1158 0.1279 0.111 Uiso 1 1 calc R . .
H21B H 0.2616 -0.1729 0.1272 0.111 Uiso 1 1 calc R . .
H21C H 0.2833 -0.1576 0.2046 0.111 Uiso 1 1 calc R . .
C22 C 0.2305(3) -0.0357(11) 0.0325(7) 0.081(4) Uani 1 1 d . . .
H22A H 0.2146 0.0046 0.0040 0.122 Uiso 1 1 calc R . .
H22B H 0.2202 -0.0956 0.0309 0.122 Uiso 1 1 calc R . .
H22C H 0.2550 -0.0359 0.0101 0.122 Uiso 1 1 calc R . .
C23 C 0.1928(3) 0.1378(9) 0.1102(9) 0.091(5) Uani 1 1 d . . .
H23A H 0.2076 0.1874 0.0919 0.137 Uiso 1 1 calc R . .
H23B H 0.1746 0.1595 0.1465 0.137 Uiso 1 1 calc R . .
H23C H 0.1801 0.1100 0.0676 0.137 Uiso 1 1 calc R . .
C24 C 0.2222(4) 0.1467(10) 0.2823(10) 0.099(5) Uani 1 1 d . . .
H24A H 0.2123 0.1201 0.3284 0.149 Uiso 1 1 calc R . .
H24B H 0.2046 0.1898 0.2624 0.149 Uiso 1 1 calc R . .
H24C H 0.2454 0.1766 0.2938 0.149 Uiso 1 1 calc R . .
C25 C 0.2714(3) -0.0180(11) 0.3099(8) 0.089(5) Uani 1 1 d . . .
H25A H 0.2801 -0.0794 0.3094 0.133 Uiso 1 1 calc R . .
H25B H 0.2543 -0.0096 0.3519 0.133 Uiso 1 1 calc R . .
H25C H 0.2923 0.0222 0.3159 0.133 Uiso 1 1 calc R . .
C26 C 0.0018(2) 0.0016(7) 0.1503(5) 0.044(2) Uani 1 1 d . . .
C27 C 0.0335(2) 0.0078(7) 0.1009(5) 0.048(2) Uani 1 1 d . . .
C28 C 0.0548(2) 0.0828(7) 0.1243(6) 0.051(2) Uani 1 1 d . . .
C29 C 0.0353(2) 0.1274(7) 0.1842(6) 0.050(2) Uani 1 1 d . . .
C30 C 0.0029(2) 0.0771(7) 0.2008(6) 0.051(2) Uani 1 1 d . . .
C31 C -0.0275(3) -0.0649(8) 0.1487(6) 0.058(3) Uani 1 1 d . . .
H31A H -0.0197 -0.1155 0.1181 0.088 Uiso 1 1 calc R . .
H31B H -0.0497 -0.0388 0.1268 0.088 Uiso 1 1 calc R . .
H31C H -0.0327 -0.0848 0.2002 0.088 Uiso 1 1 calc R . .
C32 C 0.0424(3) -0.0552(7) 0.0393(5) 0.051(2) Uani 1 1 d . . .
H32A H 0.0303 -0.1120 0.0489 0.077 Uiso 1 1 calc R . .
H32B H 0.0690 -0.0642 0.0371 0.077 Uiso 1 1 calc R . .
H32C H 0.0339 -0.0310 -0.0089 0.077 Uiso 1 1 calc R . .
C33 C 0.0889(3) 0.1163(8) 0.0873(6) 0.060(3) Uani 1 1 d . . .
H33A H 0.1036 0.1492 0.1241 0.090 Uiso 1 1 calc R . .
H33B H 0.0822 0.1555 0.0455 0.090 Uiso 1 1 calc R . .
H33C H 0.1031 0.0661 0.0680 0.090 Uiso 1 1 calc R . .
C34 C 0.0474(3) 0.2112(7) 0.2211(6) 0.061(3) Uani 1 1 d . . .
H34A H 0.0396 0.2619 0.1906 0.091 Uiso 1 1 calc R . .
H34B H 0.0742 0.2114 0.2256 0.091 Uiso 1 1 calc R . .
H34C H 0.0364 0.2154 0.2714 0.091 Uiso 1 1 calc R . .
C35 C -0.0254(3) 0.0995(9) 0.2592(7) 0.071(3) Uani 1 1 d . . .
H35A H -0.0362 0.0448 0.2790 0.107 Uiso 1 1 calc R . .
H35B H -0.0447 0.1358 0.2363 0.107 Uiso 1 1 calc R . .
H35C H -0.0138 0.1325 0.3004 0.107 Uiso 1 1 calc R . .
C36 C 0.1174(3) 0.0973(8) 0.5764(6) 0.060(3) Uani 1 1 d . . .
C37 C 0.1518(3) 0.1341(7) 0.5510(6) 0.052(3) Uani 1 1 d . . .
C38 C 0.1445(3) 0.1831(7) 0.4838(6) 0.058(3) Uani 1 1 d . . .
C39 C 0.1068(4) 0.1752(9) 0.4653(8) 0.078(4) Uani 1 1 d . . .
C40 C 0.0899(3) 0.1241(9) 0.5244(8) 0.073(4) Uani 1 1 d . . .
C41 C 0.1133(3) 0.0423(9) 0.6453(7) 0.071(3) Uani 1 1 d . . .
H41A H 0.1118 0.0809 0.6896 0.106 Uiso 1 1 calc R . .
H41B H 0.1345 0.0028 0.6502 0.106 Uiso 1 1 calc R . .
H41C H 0.0908 0.0069 0.6415 0.106 Uiso 1 1 calc R . .
C42 C 0.1877(3) 0.1202(8) 0.5893(6) 0.061(3) Uani 1 1 d . . .
H42A H 0.2075 0.1425 0.5572 0.092 Uiso 1 1 calc R . .
H42B H 0.1914 0.0568 0.5985 0.092 Uiso 1 1 calc R . .
H42C H 0.1879 0.1520 0.6375 0.092 Uiso 1 1 calc R . .
C43 C 0.1722(4) 0.2313(8) 0.4371(7) 0.088(4) Uani 1 1 d . . .
H43A H 0.1673 0.2209 0.3835 0.132 Uiso 1 1 calc R . .
H43B H 0.1969 0.2099 0.4495 0.132 Uiso 1 1 calc R . .
H43C H 0.1707 0.2949 0.4476 0.132 Uiso 1 1 calc R . .
C44 C 0.0861(5) 0.2235(11) 0.4032(8) 0.117(7) Uani 1 1 d . . .
H44A H 0.0630 0.1926 0.3928 0.176 Uiso 1 1 calc R . .
H44B H 0.1012 0.2248 0.3574 0.176 Uiso 1 1 calc R . .
H44C H 0.0809 0.2843 0.4194 0.176 Uiso 1 1 calc R . .
C45 C 0.0498(3) 0.0991(13) 0.5314(10) 0.128(8) Uani 1 1 d . . .
H45A H 0.0476 0.0451 0.5616 0.192 Uiso 1 1 calc R . .
H45B H 0.0396 0.0887 0.4811 0.192 Uiso 1 1 calc R . .
H45C H 0.0364 0.1473 0.5559 0.192 Uiso 1 1 calc R . .
Li1 Li 0.1289(4) 0.0552(11) 0.2828(8) 0.042(3) Uani 1 1 d . . .
C46 C 0.1389(3) -0.5022(9) 0.4250(8) 0.071(3) Uani 1 1 d . . .
H46 H 0.1462 -0.5583 0.4440 0.086 Uiso 1 1 calc R . .
C47 C 0.1309(3) -0.4943(8) 0.3499(7) 0.060(3) Uani 1 1 d . . .
H47 H 0.1321 -0.5444 0.3177 0.072 Uiso 1 1 calc R . .
C48 C 0.1209(3) -0.4130(9) 0.3217(8) 0.067(3) Uani 1 1 d . . .
H48 H 0.1154 -0.4061 0.2697 0.080 Uiso 1 1 calc R . .
C49 C 0.1190(3) -0.3410(10) 0.3702(9) 0.079(4) Uani 1 1 d . . .
H49 H 0.1123 -0.2845 0.3513 0.095 Uiso 1 1 calc R . .
C50 C 0.1268(3) -0.3511(9) 0.4455(7) 0.066(3) Uani 1 1 d . . .
H50 H 0.1253 -0.3015 0.4783 0.079 Uiso 1 1 calc R . .
C51 C 0.1368(3) -0.4320(9) 0.4734(6) 0.061(3) Uani 1 1 d . . .
H51 H 0.1421 -0.4393 0.5255 0.073 Uiso 1 1 calc R . .
F2 F 0.1503(3) 0.3128(5) 0.2555(5) 0.108(3) Uani 1 1 d D . .

loop_
_atom_site_aniso_label
_atom_site_aniso_U_11
_atom_site_aniso_U_22
_atom_site_aniso_U_33
_atom_site_aniso_U_23
_atom_site_aniso_U_13
_atom_site_aniso_U_12
Ir1 0.03570(18) 0.03549(19) 0.0473(2) 0.00294(16) 0.00187(13) -0.00029(13)
Ir2 0.03676(17) 0.0470(2) 0.03763(19) 0.00160(16) -0.00319(13) 0.00517(14)
Ir3 0.0528(2) 0.0466(2) 0.0388(2) -0.00803(17) -0.00825(15) 0.01203(16)
F1 0.068(4) 0.065(4) 0.081(5) -0.010(4) -0.013(3) 0.009(3)
O1 0.041(3) 0.041(4) 0.037(3) -0.002(3) -0.006(2) -0.001(2)
O2 0.044(3) 0.039(4) 0.047(4) -0.003(3) 0.004(3) -0.002(3)
O3 0.040(3) 0.048(4) 0.039(3) 0.005(3) -0.006(2) 0.001(3)
O4 0.045(3) 0.057(4) 0.047(4) 0.000(3) -0.001(3) 0.000(3)
O5 0.046(3) 0.036(4) 0.042(3) -0.006(3) -0.004(3) 0.002(3)
O6 0.056(4) 0.050(4) 0.040(4) -0.004(3) -0.010(3) 0.011(3)
N1 0.040(4) 0.047(5) 0.037(4) 0.001(3) 0.000(3) 0.000(3)
N2 0.047(4) 0.052(5) 0.039(4) 0.002(4) 0.002(3) 0.012(3)
N3 0.033(3) 0.041(5) 0.051(5) 0.000(4) 0.002(3) 0.005(3)
C1 0.041(4) 0.031(5) 0.036(5) 0.001(4) 0.000(3) 0.001(3)
C2 0.036(4) 0.042(5) 0.032(4) -0.001(4) 0.001(3) 0.004(3)
C3 0.043(5) 0.039(5) 0.044(5) 0.002(4) 0.002(4) 0.002(4)
C4 0.053(5) 0.039(5) 0.041(5) 0.000(4) -0.003(4) -0.006(4)
C5 0.033(4) 0.040(5) 0.046(5) -0.008(4) 0.001(3) -0.005(3)
C6 0.034(4) 0.049(5) 0.040(5) -0.004(4) -0.001(3) 0.019(4)
C7 0.044(5) 0.053(6) 0.049(6) 0.004(5) -0.001(4) 0.003(4)
C8 0.045(5) 0.065(7) 0.041(5) 0.003(5) 0.005(4) 0.004(4)
C9 0.056(5) 0.064(7) 0.044(6) 0.013(5) 0.004(4) 0.001(5)
C10 0.053(5) 0.074(8) 0.032(5) 0.009(5) 0.005(4) 0.010(5)
C11 0.032(4) 0.035(5) 0.052(5) -0.003(4) -0.003(3) -0.007(3)
C12 0.042(4) 0.047(6) 0.042(5) -0.005(4) -0.004(4) 0.005(4)
C13 0.041(4) 0.039(5) 0.049(5) 0.000(4) -0.006(4) 0.005(4)
C14 0.057(5) 0.040(6) 0.054(6) 0.007(5) 0.007(4) 0.010(4)
C15 0.041(5) 0.050(6) 0.047(5) 0.001(4) 0.007(4) 0.005(4)
C16 0.025(4) 0.061(7) 0.077(7) 0.018(6) 0.016(4) 0.003(4)
C17 0.040(5) 0.058(7) 0.061(6) 0.019(5) 0.018(4) 0.001(4)
C18 0.037(5) 0.063(8) 0.095(9) 0.041(7) 0.004(5) 0.002(4)
C19 0.055(6) 0.040(6) 0.093(9) -0.005(6) 0.014(6) -0.020(5)
C20 0.036(5) 0.081(8) 0.055(6) 0.013(6) -0.013(4) -0.014(5)
C21 0.051(6) 0.072(9) 0.101(10) 0.021(7) 0.029(6) 0.010(5)
C22 0.060(7) 0.128(13) 0.057(7) 0.008(8) 0.008(5) -0.006(7)
C23 0.063(7) 0.071(9) 0.140(14) 0.056(9) 0.003(7) 0.007(6)
C24 0.085(9) 0.073(10) 0.140(15) -0.049(10) 0.015(9) -0.029(7)
C25 0.066(8) 0.123(14) 0.077(9) 0.021(9) -0.020(6) -0.017(7)
C26 0.036(4) 0.055(6) 0.042(5) 0.003(5) -0.010(4) 0.008(4)
C27 0.048(5) 0.051(6) 0.043(5) -0.005(5) -0.006(4) 0.012(4)
C28 0.051(5) 0.050(6) 0.053(6) 0.002(5) -0.007(4) 0.008(4)
C29 0.046(5) 0.049(6) 0.056(6) -0.007(5) -0.013(4) 0.019(4)
C30 0.043(5) 0.057(6) 0.054(6) 0.002(5) -0.013(4) 0.022(4)
C31 0.048(5) 0.082(9) 0.045(6) 0.009(6) -0.006(4) 0.005(5)
C32 0.072(6) 0.056(6) 0.026(5) -0.003(4) 0.002(4) 0.009(5)
C33 0.066(6) 0.069(8) 0.045(6) 0.016(5) 0.000(5) -0.001(5)
C34 0.080(7) 0.041(6) 0.061(7) -0.010(5) -0.023(5) 0.013(5)
C35 0.047(6) 0.097(10) 0.069(8) -0.005(7) 0.007(5) 0.030(6)
C36 0.075(7) 0.062(7) 0.044(6) -0.012(5) 0.008(5) 0.017(5)
C37 0.063(6) 0.052(6) 0.042(5) -0.022(5) -0.015(4) 0.012(5)
C38 0.088(7) 0.033(6) 0.053(6) -0.019(5) -0.009(5) 0.010(5)
C39 0.102(9) 0.070(9) 0.063(8) -0.022(7) -0.035(7) 0.040(7)
C40 0.055(6) 0.089(10) 0.074(9) -0.037(7) -0.012(5) 0.022(6)
C41 0.084(8) 0.076(9) 0.053(7) -0.018(6) 0.023(6) -0.010(6)
C42 0.071(7) 0.053(7) 0.060(7) -0.007(5) -0.025(5) 0.004(5)
C43 0.161(13) 0.043(7) 0.060(8) -0.007(6) -0.013(8) -0.010(8)
C44 0.170(15) 0.104(12) 0.078(10) -0.032(9) -0.052(10) 0.095(12)
C45 0.056(7) 0.20(2) 0.130(14) -0.101(14) -0.008(8) 0.043(9)
Li1 0.050(8) 0.044(9) 0.031(7) -0.010(7) -0.001(6) 0.009(6)
C46 0.069(7) 0.066(8) 0.079(9) -0.010(7) 0.008(6) 0.016(6)
C47 0.059(6) 0.065(8) 0.057(7) -0.017(6) -0.003(5) 0.007(5)
C48 0.066(7) 0.063(8) 0.072(8) -0.004(6) -0.006(5) -0.001(6)
C49 0.068(7) 0.071(9) 0.098(11) 0.010(8) 0.002(7) 0.004(6)
C50 0.063(6) 0.072(9) 0.064(8) -0.014(6) 0.005(5) -0.002(6)
C51 0.062(6) 0.081(9) 0.041(6) -0.013(6) -0.004(5) -0.002(5)
F2 0.181(9) 0.054(5) 0.089(6) 0.009(4) 0.006(6) -0.011(5)

loop_
_atom_type_symbol
_atom_type_description
_atom_type_scat_dispersion_real
_atom_type_scat_dispersion_imag
_atom_type_scat_source
C C 0.0033 0.0016 'International Tables Vol C Tables 4.2.6.8 and 6.1.1.4'
H H 0.0000 0.0000 'International Tables Vol C Tables 4.2.6.8 and 6.1.1.4'
Li Li -0.0003 0.0001 'International Tables Vol C Tables 4.2.6.8 and 6.1.1.4'
N N 0.0061 0.0033 'International Tables Vol C Tables 4.2.6.8 and 6.1.1.4'
O O 0.0106 0.0060 'International Tables Vol C Tables 4.2.6.8 and 6.1.1.4'
F F 0.0171 0.0103 'International Tables Vol C Tables 4.2.6.8 and 6.1.1.4'
Ir Ir -1.4442 7.9887 'International Tables Vol C Tables 4.2.6.8 and 6.1.1.4'

loop_
_geom_angle_atom_site_label_1
_geom_angle_atom_site_label_2
_geom_angle_atom_site_label_3
_geom_angle
_geom_angle_site_symmetry_1
_geom_angle_site_symmetry_3
_geom_angle_publ_flag
O2 Ir1 C16 97.6(4) . . ?
O2 Ir1 N3 85.0(3) . . ?
C16 Ir1 N3 115.1(3) . . ?
O2 Ir1 C19 161.3(4) . . ?
C16 Ir1 C19 65.7(4) . . ?
N3 Ir1 C19 109.3(4) . . ?
O2 Ir1 C20 130.7(4) . . ?
C16 Ir1 C20 39.1(4) . . ?
N3 Ir1 C20 94.2(3) . . ?
C19 Ir1 C20 39.1(4) . . ?
O2 Ir1 C18 127.6(4) . . ?
C16 Ir1 C18 65.3(4) . . ?
N3 Ir1 C18 147.4(4) . . ?
C19 Ir1 C18 39.1(5) . . ?
C20 Ir1 C18 65.2(4) . . ?
O2 Ir1 O1 78.5(2) . . ?
C16 Ir1 O1 160.2(3) . . ?
N3 Ir1 O1 84.1(2) . . ?
C19 Ir1 O1 114.1(3) . . ?
C20 Ir1 O1 150.6(4) . . ?
C18 Ir1 O1 101.5(3) . . ?
O2 Ir1 C17 96.3(4) . . ?
C16 Ir1 C17 39.6(4) . . ?
N3 Ir1 C17 154.7(3) . . ?
C19 Ir1 C17 65.6(5) . . ?
C20 Ir1 C17 65.8(4) . . ?
C18 Ir1 C17 38.5(4) . . ?
O1 Ir1 C17 121.0(3) . . ?
O2 Ir1 Li1 109.8(3) . . ?
C16 Ir1 Li1 152.3(4) . . ?
N3 Ir1 Li1 72.7(3) . . ?
C19 Ir1 Li1 86.6(4) . . ?
C20 Ir1 Li1 117.0(4) . . ?
C18 Ir1 Li1 93.6(4) . . ?
O1 Ir1 Li1 34.7(3) . . ?
C17 Ir1 Li1 129.4(4) . . ?
O4 Ir2 C26 93.2(3) . . ?
O4 Ir2 O3 78.5(2) . . ?
C26 Ir2 O3 152.8(3) . . ?
O4 Ir2 N1 82.9(3) . . ?
C26 Ir2 N1 119.7(3) . . ?
O3 Ir2 N1 85.3(3) . . ?
O4 Ir2 C27 123.7(3) . . ?
C26 Ir2 C27 40.0(3) . . ?
O3 Ir2 C27 157.7(3) . . ?
N1 Ir2 C27 95.4(3) . . ?
O4 Ir2 C30 99.4(3) . . ?
C26 Ir2 C30 39.8(4) . . ?
O3 Ir2 C30 115.4(3) . . ?
N1 Ir2 C30 159.2(3) . . ?
C27 Ir2 C30 66.0(4) . . ?
O4 Ir2 C28 159.7(3) . . ?
C26 Ir2 C28 66.6(4) . . ?
O3 Ir2 C28 119.5(3) . . ?
N1 Ir2 C28 106.3(3) . . ?
C27 Ir2 C28 39.0(4) . . ?
C30 Ir2 C28 65.6(4) . . ?
O4 Ir2 C29 134.2(3) . . ?
C26 Ir2 C29 65.9(4) . . ?
O3 Ir2 C29 101.5(3) . . ?
N1 Ir2 C29 142.9(3) . . ?
C27 Ir2 C29 65.1(4) . . ?
C30 Ir2 C29 38.6(4) . . ?
C28 Ir2 C29 38.8(4) . . ?
O4 Ir2 Li1 109.9(3) . . ?
C26 Ir2 Li1 155.5(4) . . ?
O3 Ir2 Li1 36.0(3) . . ?
N1 Ir2 Li1 72.7(3) . . ?
C27 Ir2 Li1 123.2(4) . . ?
C30 Ir2 Li1 124.5(4) . . ?
C28 Ir2 Li1 90.2(4) . . ?
C29 Ir2 Li1 91.4(4) . . ?
O6 Ir3 N2 83.5(3) . . ?
O6 Ir3 C36 98.1(4) . . ?
N2 Ir3 C36 113.4(4) . . ?
O6 Ir3 C40 132.2(5) . . ?
N2 Ir3 C40 95.4(4) . . ?
C36 Ir3 C40 39.0(4) . . ?
O6 Ir3 C39 160.8(4) . . ?
N2 Ir3 C39 112.3(4) . . ?
C36 Ir3 C39 66.2(5) . . ?
C40 Ir3 C39 39.4(5) . . ?
O6 Ir3 C37 95.2(3) . . ?
N2 Ir3 C37 152.6(4) . . ?
C36 Ir3 C37 39.5(4) . . ?
C40 Ir3 C37 65.3(4) . . ?
C39 Ir3 C37 65.6(4) . . ?
O6 Ir3 O5 78.6(2) . . ?
N2 Ir3 O5 83.9(3) . . ?
C36 Ir3 O5 162.0(4) . . ?
C40 Ir3 O5 149.1(4) . . ?
C39 Ir3 O5 112.7(4) . . ?
C37 Ir3 O5 122.8(3) . . ?
O6 Ir3 C38 126.0(3) . . ?
N2 Ir3 C38 150.4(4) . . ?
C36 Ir3 C38 65.2(5) . . ?
C40 Ir3 C38 64.5(5) . . ?
C39 Ir3 C38 38.4(5) . . ?
C37 Ir3 C38 38.7(4) . . ?
O5 Ir3 C38 102.2(4) . . ?
O6 Ir3 Li1 109.8(3) . . ?
N2 Ir3 Li1 73.6(3) . . ?
C36 Ir3 Li1 151.9(4) . . ?
C40 Ir3 Li1 115.6(4) . . ?
C39 Ir3 Li1 85.9(4) . . ?
C37 Ir3 Li1 131.3(4) . . ?
O5 Ir3 Li1 34.6(3) . . ?
C38 Ir3 Li1 94.9(4) . . ?
C1 O1 Li1 128.0(7) . . ?
C1 O1 Ir1 110.1(5) . . ?
Li1 O1 Ir1 105.9(5) . . ?
C2 O2 Ir1 112.8(5) . . ?
C6 O3 Li1 127.1(7) . . ?
C6 O3 Ir2 111.0(5) . . ?
Li1 O3 Ir2 105.0(5) . . ?
C7 O4 Ir2 113.0(6) . . ?
C11 O5 Li1 126.7(7) . . ?
C11 O5 Ir3 109.5(5) . . ?
Li1 O5 Ir3 106.7(5) . . ?
C12 O6 Ir3 112.8(6) . . ?
C1 N1 C5 118.6(7) . . ?
C1 N1 Ir2 127.0(6) . . ?
C5 N1 Ir2 114.1(5) . . ?
C6 N2 C10 119.0(9) . . ?
C6 N2 Ir3 124.6(7) . . ?
C10 N2 Ir3 115.9(6) . . ?
C11 N3 C15 120.2(8) . . ?
C11 N3 Ir1 125.0(6) . . ?
C15 N3 Ir1 114.2(6) . . ?
O1 C1 N1 119.7(7) . . ?
O1 C1 C2 118.4(7) . . ?
N1 C1 C2 121.8(8) . . ?
O2 C2 C3 122.7(8) . . ?
O2 C2 C1 118.1(8) . . ?
C3 C2 C1 119.2(7) . . ?
C2 C3 C4 118.3(8) . . ?
C5 C4 C3 120.0(9) . . ?
C4 C5 N1 122.0(8) . . ?
O3 C6 N2 120.4(9) . . ?
O3 C6 C7 118.4(8) . . ?
N2 C6 C7 121.1(9) . . ?
O4 C7 C8 124.1(9) . . ?
O4 C7 C6 117.3(9) . . ?
C8 C7 C6 118.5(9) . . ?
C7 C8 C9 119.5(10) . . ?
C10 C9 C8 119.3(10) . . ?
N2 C10 C9 122.6(9) . . ?
O5 C11 N3 120.5(8) . . ?
O5 C11 C12 119.9(8) . . ?
N3 C11 C12 119.5(8) . . ?
O6 C12 C13 122.7(9) . . ?
O6 C12 C11 116.4(8) . . ?
C13 C12 C11 120.9(9) . . ?
C12 C13 C14 117.8(9) . . ?
C15 C14 C13 119.7(9) . . ?
N3 C15 C14 121.8(9) . . ?
C20 C16 C17 108.3(9) . . ?
C20 C16 C21 127.9(10) . . ?
C17 C16 C21 123.8(11) . . ?
C20 C16 Ir1 71.0(5) . . ?
C17 C16 Ir1 71.3(5) . . ?
C21 C16 Ir1 125.6(7) . . ?
C18 C17 C16 106.9(10) . . ?
C18 C17 C22 129.4(11) . . ?
C16 C17 C22 123.6(10) . . ?
C18 C17 Ir1 70.4(6) . . ?
C16 C17 Ir1 69.1(5) . . ?
C22 C17 Ir1 127.9(8) . . ?
C17 C18 C19 109.4(9) . . ?
C17 C18 C23 126.2(13) . . ?
C19 C18 C23 124.4(13) . . ?
C17 C18 Ir1 71.1(6) . . ?
C19 C18 Ir1 70.2(6) . . ?
C23 C18 Ir1 125.8(7) . . ?
C18 C19 C20 107.5(10) . . ?
C18 C19 C24 129.6(13) . . ?
C20 C19 C24 122.6(13) . . ?
C18 C19 Ir1 70.7(6) . . ?
C20 C19 Ir1 70.5(6) . . ?
C24 C19 Ir1 128.9(8) . . ?
C16 C20 C19 108.0(9) . . ?
C16 C20 C25 126.5(12) . . ?
C19 C20 C25 125.6(12) . . ?
C16 C20 Ir1 69.9(5) . . ?
C19 C20 Ir1 70.4(5) . . ?
C25 C20 Ir1 125.5(8) . . ?
C30 C26 C27 107.4(9) . . ?
C30 C26 C31 124.9(9) . . ?
C27 C26 C31 127.7(9) . . ?
C30 C26 Ir2 71.8(5) . . ?
C27 C26 Ir2 71.6(5) . . ?
C31 C26 Ir2 124.1(7) . . ?
C28 C27 C26 107.8(9) . . ?
C28 C27 C32 126.9(9) . . ?
C26 C27 C32 125.2(9) . . ?
C28 C27 Ir2 70.7(6) . . ?
C26 C27 Ir2 68.3(5) . . ?
C32 C27 Ir2 124.8(7) . . ?
C27 C28 C29 108.4(9) . . ?
C27 C28 C33 126.1(10) . . ?
C29 C28 C33 125.1(10) . . ?
C27 C28 Ir2 70.3(6) . . ?
C29 C28 Ir2 72.2(6) . . ?
C33 C28 Ir2 128.9(7) . . ?
C30 C29 C28 107.9(9) . . ?
C30 C29 C34 127.1(10) . . ?
C28 C29 C34 125.0(10) . . ?
C30 C29 Ir2 69.0(6) . . ?
C28 C29 Ir2 69.0(6) . . ?
C34 C29 Ir2 127.6(7) . . ?
C29 C30 C26 108.3(8) . . ?
C29 C30 C35 126.0(10) . . ?
C26 C30 C35 125.7(10) . . ?
C29 C30 Ir2 72.4(5) . . ?
C26 C30 Ir2 68.3(5) . . ?
C35 C30 Ir2 125.9(7) . . ?
C40 C36 C37 107.4(11) . . ?
C40 C36 C41 128.5(12) . . ?
C37 C36 C41 124.1(10) . . ?
C40 C36 Ir3 70.8(6) . . ?
C37 C36 Ir3 70.9(5) . . ?
C41 C36 Ir3 123.9(8) . . ?
C38 C37 C36 107.4(9) . . ?
C38 C37 C42 128.1(11) . . ?
C36 C37 C42 124.5(10) . . ?
C38 C37 Ir3 71.5(5) . . ?
C36 C37 Ir3 69.6(6) . . ?
C42 C37 Ir3 123.3(7) . . ?
C39 C38 C37 109.3(11) . . ?
C39 C38 C43 124.5(12) . . ?
C37 C38 C43 126.1(11) . . ?
C39 C38 Ir3 69.8(7) . . ?
C37 C38 Ir3 69.8(6) . . ?
C43 C38 Ir3 124.2(8) . . ?
C38 C39 C40 106.8(10) . . ?
C38 C39 C44 127.4(15) . . ?
C40 C39 C44 125.0(13) . . ?
C38 C39 Ir3 71.8(6) . . ?
C40 C39 Ir3 70.1(7) . . ?
C44 C39 Ir3 130.8(9) . . ?
C36 C40 C39 109.0(10) . . ?
C36 C40 C45 123.8(15) . . ?
C39 C40 C45 127.2(13) . . ?
C36 C40 Ir3 70.2(6) . . ?
C39 C40 Ir3 70.6(7) . . ?
C45 C40 Ir3 124.0(9) . . ?
F1 Li1 O1 113.6(8) . . ?
F1 Li1 O5 119.2(8) . . ?
O1 Li1 O5 101.9(7) . . ?
F1 Li1 O3 118.2(8) . . ?
O1 Li1 O3 101.9(7) . . ?
O5 Li1 O3 99.2(7) . . ?
F1 Li1 Ir1 104.9(6) . . ?
O1 Li1 Ir1 39.4(3) . . ?
O5 Li1 Ir1 73.7(4) . . ?
O3 Li1 Ir1 132.8(7) . . ?
F1 Li1 Ir2 104.7(6) . . ?
O1 Li1 Ir2 74.9(5) . . ?
O5 Li1 Ir2 132.0(7) . . ?
O3 Li1 Ir2 39.0(3) . . ?
Ir1 Li1 Ir2 114.2(4) . . ?
F1 Li1 Ir3 109.3(6) . . ?
O1 Li1 Ir3 133.5(7) . . ?
O5 Li1 Ir3 38.7(3) . . ?
O3 Li1 Ir3 71.9(5) . . ?
Ir1 Li1 Ir3 112.3(4) . . ?
Ir2 Li1 Ir3 110.9(4) . . ?
C51 C46 C47 122.1(13) . . ?
C46 C47 C48 119.3(12) . . ?
C47 C48 C49 119.1(12) . . ?
C50 C49 C48 120.4(13) . . ?
C51 C50 C49 120.4(12) . . ?
C46 C51 C50 118.7(12) . . ?

loop_
_geom_bond_atom_site_label_1
_geom_bond_atom_site_label_2
_geom_bond_distance
_geom_bond_site_symmetry_2
_geom_bond_publ_flag
Ir1 O2 2.075(6) . ?
Ir1 C16 2.131(8) . ?
Ir1 N3 2.143(8) . ?
Ir1 C19 2.144(10) . ?
Ir1 C20 2.146(9) . ?
Ir1 C18 2.151(10) . ?
Ir1 O1 2.152(6) . ?
Ir1 C17 2.160(9) . ?
Ir1 Li1 3.261(14) . ?
Ir2 O4 2.081(7) . ?
Ir2 C26 2.102(8) . ?
Ir2 O3 2.131(6) . ?
Ir2 N1 2.139(7) . ?
Ir2 C27 2.146(10) . ?
Ir2 C30 2.149(8) . ?
Ir2 C28 2.151(11) . ?
Ir2 C29 2.194(10) . ?
Ir2 Li1 3.271(14) . ?
Ir3 O6 2.081(6) . ?
Ir3 N2 2.118(8) . ?
Ir3 C36 2.126(10) . ?
Ir3 C40 2.133(11) . ?
Ir3 C39 2.139(12) . ?
Ir3 C37 2.143(9) . ?
Ir3 O5 2.151(6) . ?
Ir3 C38 2.166(10) . ?
Ir3 Li1 3.293(14) . ?
F1 Li1 1.814(18) . ?
O1 C1 1.329(10) . ?
O1 Li1 1.932(15) . ?
O2 C2 1.333(9) . ?
O3 C6 1.309(11) . ?
O3 Li1 1.992(16) . ?
O4 C7 1.307(11) . ?
O5 C11 1.318(11) . ?
O5 Li1 1.952(16) . ?
O6 C12 1.342(11) . ?
N1 C1 1.342(10) . ?
N1 C5 1.373(11) . ?
N2 C6 1.345(11) . ?
N2 C10 1.364(13) . ?
N3 C11 1.330(12) . ?
N3 C15 1.345(12) . ?
C1 C2 1.414(12) . ?
C2 C3 1.382(13) . ?
C3 C4 1.406(12) . ?
C4 C5 1.364(13) . ?
C6 C7 1.442(13) . ?
C7 C8 1.377(14) . ?
C8 C9 1.400(14) . ?
C9 C10 1.375(15) . ?
C11 C12 1.427(13) . ?
C12 C13 1.353(13) . ?
C13 C14 1.400(13) . ?
C14 C15 1.373(13) . ?
C16 C20 1.431(16) . ?
C16 C17 1.453(14) . ?
C16 C21 1.485(15) . ?
C17 C18 1.421(16) . ?
C17 C22 1.506(16) . ?
C18 C19 1.435(17) . ?
C18 C23 1.498(14) . ?
C19 C20 1.437(16) . ?
C19 C24 1.499(17) . ?
C20 C25 1.471(15) . ?
C26 C30 1.449(14) . ?
C26 C27 1.455(13) . ?
C26 C31 1.465(14) . ?
C27 C28 1.433(14) . ?
C27 C32 1.486(13) . ?
C28 C29 1.444(14) . ?
C28 C33 1.492(14) . ?
C29 C30 1.435(15) . ?
C29 C34 1.491(14) . ?
C30 C35 1.501(14) . ?
C36 C40 1.421(16) . ?
C36 C37 1.441(15) . ?
C36 C41 1.486(17) . ?
C37 C38 1.428(15) . ?
C37 C42 1.492(13) . ?
C38 C39 1.417(17) . ?
C38 C43 1.497(17) . ?
C39 C40 1.44(2) . ?
C39 C44 1.520(16) . ?
C40 C45 1.514(18) . ?
C46 C51 1.367(16) . ?
C46 C47 1.368(17) . ?
C47 C48 1.374(17) . ?
C48 C49 1.388(18) . ?
C49 C50 1.373(18) . ?
C50 C51 1.368(17) . ?

loop_
_geom_hbond_atom_site_label_D
_geom_hbond_atom_site_label_H
_geom_hbond_atom_site_label_A
_geom_hbond_distance_DH
_geom_hbond_distance_HA
_geom_hbond_distance_DA
_geom_hbond_angle_DHA
_geom_hbond_site_symmetry_A
F1 H1 F2 1.14(3) 1.15(3) 2.247(11) 156(15) .
